data_4117140
loop_
_publ_author_name
'James C. Fettinger'
'D. Webster Keogh'
'Rinaldo Poli'

_publ_section_title
;
 Stable Mononuclear, 17-Electron Molybdenum(III) Carbonyl Complexes.
 Synthesis, Structure, Thermal Decomposition, and Cl-Addition Reactions
;
_journal_name_full 'Journal of the American Chemical Society'
_journal_page_first 3617
_journal_page_last 3625
_journal_paper_doi 10.1021/ja9540738
_journal_volume 118
_journal_year 1996
_chemical_formula_sum 'C35 H35 Cl F7 Mo N2 P3'
_chemical_formula_weight 840.95
_chemical_name_systematic
; 
 ? 
;
_space_group_IT_number 14
_symmetry_cell_setting monoclinic
_symmetry_space_group_name_Hall '-P 2yn'
_symmetry_space_group_name_H-M 'P 1 21/n 1'
_atom_sites_solution_hydrogens geom
_atom_sites_solution_primary direct
_atom_sites_solution_secondary difmap
_audit_creation_method SHELXL
_cell_angle_alpha 90.00
_cell_angle_beta 95.225(10)
_cell_angle_gamma 90.00
_cell_formula_units_Z 4
_cell_length_a 13.160(2)
_cell_length_b 10.942(2)
_cell_length_c 25.010(3)
_cell_measurement_reflns_used 25
_cell_measurement_temperature 153(2)
_cell_measurement_theta_max 18.0
_cell_measurement_theta_min 11.9
_cell_volume 3586.4(10)
_computing_cell_refinement 'Enraf EXPRESS 5.0'
_computing_data_collection 'Enraf EXPRESS 5.0'
_computing_data_reduction 'Harms XCAD4'
_computing_molecular_graphics 'Siemens SHELXTL'
_computing_publication_material 'Siemens SHELXTL'
_computing_structure_refinement 'SHELXL-93 (Sheldrick, 1993)'
_computing_structure_solution 'SHELXS-86 (Sheldrick, 1990)'
_diffrn_ambient_temperature 153(2)
_diffrn_measurement_device 'Siemens P4'
_diffrn_measurement_method '\w scans'
_diffrn_radiation_monochromator graphite
_diffrn_radiation_source 'fine-focus sealed tube'
_diffrn_radiation_type MoK\a
_diffrn_radiation_wavelength 0.71073
_diffrn_reflns_av_R_equivalents 0.0368
_diffrn_reflns_av_sigmaI/netI 0.0109
_diffrn_reflns_limit_h_max 17
_diffrn_reflns_limit_h_min -17
_diffrn_reflns_limit_k_max 14
_diffrn_reflns_limit_k_min 0
_diffrn_reflns_limit_l_max 0
_diffrn_reflns_limit_l_min -32
_diffrn_reflns_number 6462
_diffrn_reflns_theta_max 25.00
_diffrn_reflns_theta_min 2.42
_exptl_absorpt_coefficient_mu 0.639
_exptl_absorpt_correction_type none
_exptl_crystal_colour reddish-orange
_exptl_crystal_density_diffrn 1.557
_exptl_crystal_description block
_exptl_crystal_F_000 1704
_exptl_crystal_size_max 0.50
_exptl_crystal_size_mid 0.50
_exptl_crystal_size_min 0.45
_refine_diff_density_max 0.872
_refine_diff_density_min -0.911
_refine_diff_density_rms 0.096
_refine_ls_extinction_coef 0.0017(3)
_refine_ls_extinction_expression Fc^*^=kFc[1+0.001xFc^2^\l^3^/sin(2\q)]^-1/4^
_refine_ls_extinction_method SHELXL
_refine_ls_goodness_of_fit_all 1.098
_refine_ls_goodness_of_fit_obs 1.115
_refine_ls_matrix_type full
_refine_ls_number_parameters 445
_refine_ls_number_reflns 6310
_refine_ls_number_restraints 0
_refine_ls_restrained_S_all 1.098
_refine_ls_restrained_S_obs 1.115
_refine_ls_R_factor_all 0.0430
_refine_ls_R_factor_obs 0.0411
_refine_ls_shift/esd_max 0.001
_refine_ls_shift/esd_mean 0.000
_refine_ls_structure_factor_coef Fsqd
_refine_ls_weighting_details 'w=1/[\s^2^(Fo^2^)+(0.0629P)^2^+9.7624P] where P=(Fo^2^+2Fc^2^)/3'
_refine_ls_weighting_scheme calc
_refine_ls_wR_factor_all 0.1198
_refine_ls_wR_factor_obs 0.1181
_reflns_number_observed 5964
_reflns_number_total 6310
_reflns_observed_criterion >2sigma(I)
_cod_data_source_file ja9540738_2.cif
_cod_data_source_block q
_cod_depositor_comments
;
The following automatic conversions were performed:

'_refine_ls_weighting_scheme' value 'calc
w=1/[\s^2^(Fo^2^)+(0.0629P)^2^+9.7624P] where P=(Fo^2^+2Fc^2^)/3' was
changed to 'calc'. New tag '_refine_ls_weighting_details' was
created. The value of the new tag was set to
'w=1/[\s^2^(Fo^2^)+(0.0629P)^2^+9.7624P] where P=(Fo^2^+2Fc^2^)/3'.

Automatic conversion script
Id: cif_fix_values 3143 2015-03-26 13:38:13Z robertas 
;
_cod_original_cell_volume 3586.4(9)
_cod_database_code 4117140

loop_
_symmetry_equiv_pos_as_xyz
'x, y, z'
'-x+1/2, y+1/2, -z+1/2'
'-x, -y, -z'
'x-1/2, -y-1/2, z-1/2'

loop_
_atom_site_aniso_label
_atom_site_aniso_U_11
_atom_site_aniso_U_22
_atom_site_aniso_U_33
_atom_site_aniso_U_23
_atom_site_aniso_U_13
_atom_site_aniso_U_12
Mo1 0.0189(2) 0.0139(2) 0.0180(2) 0.00043(10) -0.00168(11) 0.00002(10)
F1 0.0215(10) 0.0208(10) 0.0242(10) -0.0036(8) -0.0020(8) 0.0038(8)
Cl1 0.0344(5) 0.0161(4) 0.0271(4) -0.0019(3) -0.0032(3) 0.0020(3)
P1 0.0210(4) 0.0143(4) 0.0205(4) -0.0009(3) -0.0016(3) 0.0001(3)
P2 0.0225(4) 0.0153(4) 0.0185(4) 0.0009(3) -0.0026(3) 0.0018(3)
C1 0.016(2) 0.023(2) 0.037(2) -0.004(2) 0.0049(14) 0.0073(14)
C2 0.016(2) 0.041(2) 0.028(2) -0.006(2) 0.0012(14) -0.0043(15)
C3 0.024(2) 0.025(2) 0.061(3) -0.004(2) 0.011(2) -0.015(2)
C4 0.020(2) 0.044(2) 0.047(2) 0.023(2) 0.008(2) -0.007(2)
C5 0.018(2) 0.040(2) 0.027(2) -0.006(2) 0.0118(14) -0.0030(15)
N6 0.029(2) 0.0194(15) 0.0208(15) 0.0004(12) 0.0003(12) 0.0007(12)
C6 0.031(2) 0.024(2) 0.022(2) -0.0016(15) 0.0017(15) 0.0056(15)
C7 0.047(3) 0.047(3) 0.028(2) 0.002(2) -0.005(2) 0.021(2)
C11 0.023(2) 0.015(2) 0.028(2) -0.0023(13) -0.0017(14) -0.0036(13)
C12 0.032(2) 0.021(2) 0.034(2) -0.001(2) 0.002(2) 0.0038(15)
C13 0.036(2) 0.021(2) 0.050(3) 0.001(2) 0.006(2) 0.006(2)
C14 0.031(2) 0.025(2) 0.055(3) -0.015(2) 0.013(2) 0.003(2)
C15 0.029(2) 0.037(2) 0.034(2) -0.011(2) 0.008(2) -0.006(2)
C16 0.026(2) 0.026(2) 0.029(2) -0.0034(15) 0.0009(15) -0.0017(14)
C21 0.024(2) 0.013(2) 0.029(2) -0.0056(13) -0.0030(14) 0.0010(13)
C22 0.027(2) 0.021(2) 0.028(2) -0.0032(14) -0.0012(14) -0.0011(14)
C23 0.036(2) 0.027(2) 0.034(2) -0.005(2) -0.012(2) 0.003(2)
C24 0.024(2) 0.031(2) 0.051(2) -0.010(2) -0.011(2) -0.002(2)
C25 0.026(2) 0.035(2) 0.049(3) -0.005(2) 0.002(2) -0.008(2)
C26 0.029(2) 0.022(2) 0.031(2) -0.002(2) 0.0009(15) -0.0030(15)
C27 0.028(2) 0.016(2) 0.025(2) 0.0021(14) 0.0009(14) -0.0018(14)
C28 0.033(2) 0.015(2) 0.023(2) 0.0028(13) -0.0008(14) 0.0038(14)
C31 0.028(2) 0.016(2) 0.020(2) -0.0019(13) -0.0011(13) -0.0039(14)
C32 0.031(2) 0.021(2) 0.022(2) -0.0012(14) -0.0016(14) -0.0016(15)
C33 0.028(2) 0.025(2) 0.034(2) -0.009(2) 0.001(2) 0.005(2)
C34 0.034(2) 0.028(2) 0.039(2) -0.008(2) 0.011(2) -0.004(2)
C35 0.046(2) 0.024(2) 0.024(2) 0.0005(15) 0.009(2) 0.001(2)
C36 0.035(2) 0.019(2) 0.024(2) -0.0013(14) -0.0008(15) 0.0023(15)
C41 0.026(2) 0.026(2) 0.019(2) 0.0000(14) -0.0014(13) 0.0014(14)
C42 0.027(2) 0.024(2) 0.027(2) -0.0011(15) -0.0013(14) 0.0011(15)
C43 0.035(2) 0.035(2) 0.030(2) -0.009(2) 0.000(2) -0.004(2)
C44 0.028(2) 0.057(3) 0.034(2) -0.010(2) -0.007(2) -0.007(2)
C45 0.039(2) 0.051(3) 0.038(2) 0.004(2) -0.017(2) 0.009(2)
C46 0.038(2) 0.030(2) 0.038(2) 0.000(2) -0.012(2) 0.004(2)
P3 0.0268(5) 0.0348(5) 0.0249(5) -0.0010(4) 0.0009(4) -0.0025(4)
F11 0.0448(15) 0.055(2) 0.049(2) 0.0075(13) -0.0147(12) 0.0009(13)
F12 0.051(2) 0.060(2) 0.062(2) 0.0053(15) 0.0264(13) -0.0016(14)
F13 0.051(2) 0.048(2) 0.064(2) -0.0233(14) -0.0091(13) -0.0017(13)
F14 0.051(2) 0.064(2) 0.059(2) 0.0149(15) -0.0226(14) 0.0007(14)
F15 0.052(2) 0.088(2) 0.049(2) 0.007(2) 0.0203(13) -0.010(2)
F16 0.054(2) 0.039(2) 0.072(2) -0.0133(14) -0.0030(14) -0.0047(13)
N51 0.083(4) 0.052(3) 0.062(3) -0.005(2) -0.014(3) -0.008(3)
C51 0.063(3) 0.049(3) 0.045(3) -0.010(2) -0.002(2) -0.016(3)
C52 0.091(5) 0.085(5) 0.060(4) -0.022(3) -0.016(3) 0.017(4)

loop_
_atom_site_label
_atom_site_type_symbol
_atom_site_fract_x
_atom_site_fract_y
_atom_site_fract_z
_atom_site_U_iso_or_equiv
_atom_site_thermal_displace_type
_atom_site_occupancy
_atom_site_calc_flag
_atom_site_refinement_flags
Mo1 Mo 0.72167(2) 0.08191(2) 0.913098(11) 0.01716(12) Uani 1 d .
F1 F 0.86303(14) 0.1034(2) 0.89732(8) 0.0224(4) Uani 1 d .
Cl1 Cl 0.75863(7) -0.12945(8) 0.88241(3) 0.0262(2) Uani 1 d .
P1 P 0.77778(6) 0.30215(8) 0.92557(3) 0.0188(2) Uani 1 d .
P2 P 0.70884(6) 0.14615(8) 0.81479(3) 0.0190(2) Uani 1 d .
C1 C 0.5715(2) 0.1820(3) 0.91896(15) 0.0251(7) Uani 1 d .
H1 H 0.5660(2) 0.2649(3) 0.90782(15) 0.030 Uiso 1 calc R
C2 C 0.5450(3) 0.0786(4) 0.8867(2) 0.0283(8) Uani 1 d .
H2 H 0.5184(3) 0.0802(4) 0.8501(2) 0.034 Uiso 1 calc R
C3 C 0.5647(3) -0.0251(4) 0.9175(2) 0.0363(9) Uani 1 d .
H3 H 0.5537(3) -0.1069(4) 0.9056(2) 0.044 Uiso 1 calc R
C4 C 0.6032(3) 0.0103(4) 0.9688(2) 0.0365(10) Uani 1 d .
H4 H 0.6231(3) -0.0433(4) 0.9977(2) 0.044 Uiso 1 calc R
C5 C 0.6076(3) 0.1403(4) 0.97057(15) 0.0277(8) Uani 1 d .
H5 H 0.6304(3) 0.1894(4) 1.00065(15) 0.033 Uiso 1 calc R
N6 N 0.8073(2) 0.0206(3) 0.98704(11) 0.0232(6) Uani 1 d .
C6 C 0.8534(3) -0.0158(3) 1.02435(14) 0.0260(8) Uani 1 d .
C7 C 0.9124(4) -0.0578(4) 1.0726(2) 0.0414(10) Uani 1 d .
H7A H 0.9192(22) -0.1469(5) 1.0714(6) 0.062 Uiso 1 calc R
H7B H 0.8776(14) -0.0345(28) 1.1041(2) 0.062 Uiso 1 calc R
H7C H 0.9803(10) -0.0203(24) 1.0749(7) 0.062 Uiso 1 calc R
C11 C 0.7036(3) 0.4191(3) 0.95669(14) 0.0224(7) Uani 1 d .
C12 C 0.6476(3) 0.5074(3) 0.9264(2) 0.0291(8) Uani 1 d .
H12 H 0.6449(3) 0.5054(3) 0.8883(2) 0.035 Uiso 1 calc R
C13 C 0.5958(3) 0.5984(4) 0.9518(2) 0.0356(9) Uani 1 d .
H13 H 0.5580(3) 0.6583(4) 0.9310(2) 0.043 Uiso 1 calc R
C14 C 0.5992(3) 0.6020(4) 1.0073(2) 0.0364(10) Uani 1 d .
H14 H 0.5652(3) 0.6655(4) 1.0245(2) 0.044 Uiso 1 calc R
C15 C 0.6518(3) 0.5135(4) 1.0374(2) 0.0331(9) Uani 1 d .
H15 H 0.6526(3) 0.5149(4) 1.0754(2) 0.040 Uiso 1 calc R
C16 C 0.7040(3) 0.4219(3) 1.0126(2) 0.0269(8) Uani 1 d .
H16 H 0.7401(3) 0.3610(3) 1.0337(2) 0.032 Uiso 1 calc R
C21 C 0.9060(3) 0.3212(3) 0.95932(14) 0.0223(7) Uani 1 d .
C22 C 0.9301(3) 0.2701(3) 1.00975(15) 0.0255(7) Uani 1 d .
H22 H 0.8790(3) 0.2285(3) 1.02715(15) 0.031 Uiso 1 calc R
C23 C 1.0286(3) 0.2795(4) 1.0350(2) 0.0335(9) Uani 1 d .
H23 H 1.0444(3) 0.2441(4) 1.0695(2) 0.040 Uiso 1 calc R
C24 C 1.1032(3) 0.3399(4) 1.0101(2) 0.0362(9) Uani 1 d .
H24 H 1.1707(3) 0.3447(4) 1.0270(2) 0.043 Uiso 1 calc R
C25 C 1.0794(3) 0.3934(4) 0.9604(2) 0.0369(9) Uani 1 d .
H25 H 1.1305(3) 0.4362(4) 0.9435(2) 0.044 Uiso 1 calc R
C26 C 0.9809(3) 0.3848(3) 0.9352(2) 0.0277(8) Uani 1 d .
H26 H 0.9648(3) 0.4227(3) 0.9013(2) 0.033 Uiso 1 calc R
C27 C 0.7905(3) 0.3589(3) 0.85697(14) 0.0233(7) Uani 1 d .
H27A H 0.7905(3) 0.4494(3) 0.85739(14) 0.028 Uiso 1 calc R
H27B H 0.8567(3) 0.3315(3) 0.84539(14) 0.028 Uiso 1 calc R
C28 C 0.7048(3) 0.3144(3) 0.81643(14) 0.0238(7) Uani 1 d .
H28A H 0.7139(3) 0.3478(3) 0.78040(14) 0.029 Uiso 1 calc R
H28B H 0.6380(3) 0.3423(3) 0.82710(14) 0.029 Uiso 1 calc R
C31 C 0.8203(3) 0.1146(3) 0.77749(13) 0.0214(7) Uani 1 d .
C32 C 0.9009(3) 0.0372(3) 0.79486(14) 0.0247(7) Uani 1 d .
H32 H 0.8989(3) -0.0073(3) 0.82738(14) 0.030 Uiso 1 calc R
C33 C 0.9837(3) 0.0247(3) 0.7650(2) 0.0291(8) Uani 1 d .
H33 H 1.0385(3) -0.0275(3) 0.7775(2) 0.035 Uiso 1 calc R
C34 C 0.9877(3) 0.0875(4) 0.7170(2) 0.0331(9) Uani 1 d .
H34 H 1.0455(3) 0.0802(4) 0.6971(2) 0.040 Uiso 1 calc R
C35 C 0.9062(3) 0.1612(3) 0.69851(15) 0.0311(8) Uani 1 d .
H35 H 0.9076(3) 0.2035(3) 0.66542(15) 0.037 Uiso 1 calc R
C36 C 0.8226(3) 0.1734(3) 0.72806(14) 0.0261(8) Uani 1 d .
H36 H 0.7663(3) 0.2222(3) 0.71455(14) 0.031 Uiso 1 calc R
C41 C 0.6044(3) 0.1003(3) 0.76636(14) 0.0238(7) Uani 1 d .
C42 C 0.5820(3) -0.0236(3) 0.76122(14) 0.0260(8) Uani 1 d .
H42 H 0.6209(3) -0.0813(3) 0.78283(14) 0.031 Uiso 1 calc R
C43 C 0.5035(3) -0.0635(4) 0.7250(2) 0.0339(9) Uani 1 d .
H43 H 0.4887(3) -0.1483(4) 0.7217(2) 0.041 Uiso 1 calc R
C44 C 0.4464(3) 0.0198(4) 0.6933(2) 0.0402(10) Uani 1 d .
H44 H 0.3922(3) -0.0077(4) 0.6686(2) 0.048 Uiso 1 calc R
C45 C 0.4682(3) 0.1426(5) 0.6977(2) 0.0439(11) Uani 1 d .
H45 H 0.4293(3) 0.1997(5) 0.6757(2) 0.053 Uiso 1 calc R
C46 C 0.5472(3) 0.1836(4) 0.7342(2) 0.0363(9) Uani 1 d .
H46 H 0.5620(3) 0.2684(4) 0.7371(2) 0.044 Uiso 1 calc R
P3 P 0.69897(7) 0.16240(10) 1.13924(4) 0.0290(2) Uani 1 d .
F11 F 0.6141(2) 0.2164(3) 1.09570(11) 0.0509(7) Uani 1 d .
F12 F 0.7851(2) 0.1914(3) 1.10023(12) 0.0562(7) Uani 1 d .
F13 F 0.7146(2) 0.2950(3) 1.16446(12) 0.0551(7) Uani 1 d .
F14 F 0.7840(2) 0.1094(3) 1.18197(12) 0.0598(8) Uani 1 d .
F15 F 0.6127(2) 0.1328(3) 1.17703(12) 0.0620(8) Uani 1 d .
F16 F 0.6835(2) 0.0301(3) 1.11200(12) 0.0554(7) Uani 1 d .
N51 N 0.9068(4) 0.1682(5) 0.3399(2) 0.0670(13) Uani 1 d .
C51 C 0.8397(4) 0.2238(5) 0.3207(2) 0.0527(13) Uani 1 d .
C52 C 0.7554(5) 0.2964(7) 0.2960(3) 0.080(2) Uani 1 d .
H52A H 0.7023(18) 0.3035(41) 0.3208(9) 0.120 Uiso 1 calc R
H52B H 0.7270(27) 0.2566(26) 0.2628(11) 0.120 Uiso 1 calc R
H52C H 0.7801(10) 0.3781(17) 0.2876(19) 0.120 Uiso 1 calc R

loop_
_atom_type_symbol
_atom_type_description
_atom_type_scat_dispersion_real
_atom_type_scat_dispersion_imag
_atom_type_scat_source
C C 0.0033 0.0016 'International Tables Vol C Tables 4.2.6.8 and 6.1.1.4'
H H 0.0000 0.0000 'International Tables Vol C Tables 4.2.6.8 and 6.1.1.4'
N N 0.0061 0.0033 'International Tables Vol C Tables 4.2.6.8 and 6.1.1.4'
F F 0.0171 0.0103 'International Tables Vol C Tables 4.2.6.8 and 6.1.1.4'
P P 0.1023 0.0942 'International Tables Vol C Tables 4.2.6.8 and 6.1.1.4'
Cl Cl 0.1484 0.1585 'International Tables Vol C Tables 4.2.6.8 and 6.1.1.4'
Mo Mo -1.6832 0.6857 'International Tables Vol C Tables 4.2.6.8 and 6.1.1.4'

loop_
_geom_angle_atom_site_label_1
_geom_angle_atom_site_label_2
_geom_angle_atom_site_label_3
_geom_angle
F1 Mo1 N6 77.30(10)
F1 Mo1 C5 142.60(11)
N6 Mo1 C5 82.51(13)
F1 Mo1 C1 143.59(11)
N6 Mo1 C1 118.54(12)
C5 Mo1 C1 36.20(14)
F1 Mo1 C4 150.21(12)
N6 Mo1 C4 73.20(13)
C5 Mo1 C4 36.2(2)
C1 Mo1 C4 59.25(14)
F1 Mo1 C2 151.50(11)
N6 Mo1 C2 130.75(12)
C5 Mo1 C2 59.24(13)
C1 Mo1 C2 35.50(13)
C4 Mo1 C2 57.57(14)
F1 Mo1 C3 156.09(12)
N6 Mo1 C3 101.10(14)
C5 Mo1 C3 58.80(14)
C1 Mo1 C3 58.17(14)
C4 Mo1 C3 34.3(2)
C2 Mo1 C3 33.90(14)
F1 Mo1 Cl1 80.41(6)
N6 Mo1 Cl1 82.87(8)
C5 Mo1 Cl1 127.99(11)
C1 Mo1 Cl1 131.28(10)
C4 Mo1 Cl1 91.83(12)
C2 Mo1 Cl1 96.56(10)
C3 Mo1 Cl1 75.73(10)
F1 Mo1 P1 68.74(6)
N6 Mo1 P1 93.77(8)
C5 Mo1 P1 81.71(10)
C1 Mo1 P1 77.25(10)
C4 Mo1 P1 116.89(12)
C2 Mo1 P1 108.55(10)
C3 Mo1 P1 134.88(10)
Cl1 Mo1 P1 148.90(3)
F1 Mo1 P2 75.65(6)
N6 Mo1 P2 152.43(8)
C5 Mo1 P2 123.06(10)
C1 Mo1 P2 87.01(10)
C4 Mo1 P2 133.10(11)
C2 Mo1 P2 75.91(10)
C3 Mo1 P2 101.44(11)
Cl1 Mo1 P2 87.51(3)
P1 Mo1 P2 81.33(3)
C11 P1 C21 103.3(2)
C11 P1 C27 104.9(2)
C21 P1 C27 103.5(2)
C11 P1 Mo1 123.94(11)
C21 P1 Mo1 114.32(11)
C27 P1 Mo1 104.81(11)
C41 P2 C28 105.6(2)
C41 P2 C31 101.5(2)
C28 P2 C31 103.0(2)
C41 P2 Mo1 123.14(12)
C28 P2 Mo1 104.70(11)
C31 P2 Mo1 116.83(11)
C5 C1 C2 108.0(3)
C5 C1 Mo1 71.4(2)
C2 C1 Mo1 75.5(2)
C3 C2 C1 108.3(3)
C3 C2 Mo1 74.1(2)
C1 C2 Mo1 69.0(2)
C2 C3 C4 108.6(4)
C2 C3 Mo1 72.0(2)
C4 C3 Mo1 70.2(2)
C3 C4 C5 108.5(4)
C3 C4 Mo1 75.5(2)
C5 C4 Mo1 69.7(2)
C1 C5 C4 106.5(3)
C1 C5 Mo1 72.4(2)
C4 C5 Mo1 74.1(2)
C6 N6 Mo1 176.9(3)
N6 C6 C7 177.9(4)
C12 C11 C16 118.8(3)
C12 C11 P1 122.0(3)
C16 C11 P1 119.2(3)
C13 C12 C11 120.1(4)
C14 C13 C12 120.4(4)
C15 C14 C13 119.8(4)
C14 C15 C16 120.5(4)
C15 C16 C11 120.2(4)
C26 C21 C22 118.9(3)
C26 C21 P1 121.2(3)
C22 C21 P1 119.9(3)
C21 C22 C23 120.5(4)
C24 C23 C22 120.1(4)
C23 C24 C25 119.8(4)
C24 C25 C26 120.2(4)
C21 C26 C25 120.4(4)
C28 C27 P1 112.7(2)
C27 C28 P2 108.2(2)
C32 C31 C36 118.6(3)
C32 C31 P2 125.0(3)
C36 C31 P2 116.4(3)
C33 C32 C31 120.4(3)
C32 C33 C34 120.8(4)
C35 C34 C33 119.2(4)
C36 C35 C34 120.3(4)
C35 C36 C31 120.7(3)
C46 C41 C42 119.0(3)
C46 C41 P2 122.8(3)
C42 C41 P2 118.1(3)
C43 C42 C41 120.5(4)
C42 C43 C44 120.1(4)
C45 C44 C43 120.0(4)
C44 C45 C46 120.2(4)
C41 C46 C45 120.1(4)
F15 P3 F14 91.4(2)
F15 P3 F13 91.4(2)
F14 P3 F13 90.5(2)
F15 P3 F12 179.0(2)
F14 P3 F12 89.3(2)
F13 P3 F12 89.3(2)
F15 P3 F11 89.3(2)
F14 P3 F11 179.3(2)
F13 P3 F11 89.5(2)
F12 P3 F11 90.0(2)
F15 P3 F16 89.9(2)
F14 P3 F16 90.6(2)
F13 P3 F16 178.3(2)
F12 P3 F16 89.4(2)
F11 P3 F16 89.4(2)
N51 C51 C52 179.0(6)

loop_
_geom_bond_atom_site_label_1
_geom_bond_atom_site_label_2
_geom_bond_distance
Mo1 F1 1.951(2)
Mo1 N6 2.182(3)
Mo1 C5 2.263(3)
Mo1 C1 2.275(3)
Mo1 C4 2.320(4)
Mo1 C2 2.358(3)
Mo1 C3 2.386(4)
Mo1 Cl1 2.4984(10)
Mo1 P1 2.5313(10)
Mo1 P2 2.5479(9)
P1 C11 1.826(4)
P1 C21 1.829(3)
P1 C27 1.846(3)
P2 C41 1.817(4)
P2 C28 1.842(4)
P2 C31 1.842(4)
C1 C5 1.410(5)
C1 C2 1.415(5)
C2 C3 1.383(6)
C3 C4 1.390(6)
C4 C5 1.425(6)
N6 C6 1.138(5)
C6 C7 1.449(5)
C11 C12 1.396(5)
C11 C16 1.398(5)
C12 C13 1.393(5)
C13 C14 1.384(6)
C14 C15 1.374(6)
C15 C16 1.394(5)
C21 C26 1.388(5)
C21 C22 1.390(5)
C22 C23 1.393(5)
C23 C24 1.378(6)
C24 C25 1.384(6)
C25 C26 1.392(5)
C27 C28 1.526(5)
C31 C32 1.396(5)
C31 C36 1.396(5)
C32 C33 1.382(5)
C33 C34 1.388(6)
C34 C35 1.387(6)
C35 C36 1.386(5)
C41 C46 1.391(5)
C41 C42 1.392(5)
C42 C43 1.381(5)
C43 C44 1.383(6)
C44 C45 1.376(7)
C45 C46 1.393(6)
P3 F15 1.576(3)
P3 F14 1.586(3)
P3 F13 1.588(3)
P3 F12 1.593(3)
P3 F11 1.600(3)
P3 F16 1.605(3)
N51 C51 1.141(7)
C51 C52 1.456(8)
